data_7211102
loop_
_publ_author_name
'Anthony, Savarimuthu Philip'
'Wang, Longsheng'
'Varughese, Sunil'
'Draper, Sylvia M.'

_publ_section_title
;
 A structurally versatile coordination polymer: demonstrating spontaneous
 resolution, conformational polymorphism and gel formation
;
_journal_issue 33
_journal_name_full CrystEngComm
_journal_page_first 6602
_journal_paper_doi 10.1039/c3ce41224e
_journal_volume 15
_journal_year 2013
_chemical_formula_sum 'C15 H8 Ag F3 N2 O4 S'
_chemical_formula_weight 477.16
_chemical_name_systematic
;
?
;
_space_group_IT_number 20
_symmetry_cell_setting orthorhombic
_symmetry_space_group_name_Hall 'C 2c 2'
_symmetry_space_group_name_H-M 'C 2 2 21'
_atom_sites_solution_hydrogens geom
_atom_sites_solution_primary direct
_atom_sites_solution_secondary difmap
_audit_creation_method SHELXL-97
_cell_angle_alpha 90.00
_cell_angle_beta 90.00
_cell_angle_gamma 90.00
_cell_formula_units_Z 4
_cell_length_a 5.1665(10)
_cell_length_b 18.453(4)
_cell_length_c 18.155(3)
_cell_measurement_temperature 273(2)
_cell_volume 1730.9(6)
_computing_cell_refinement 'Bruker SMART'
_computing_data_collection 'Bruker SMART'
_computing_data_reduction 'Bruker SAINT'
_computing_molecular_graphics 'Bruker SHELXTL'
_computing_publication_material 'Bruker SHELXTL'
_computing_structure_refinement 'SHELXL-97 (Sheldrick, 1997)'
_computing_structure_solution 'SHELXS-97 (Sheldrick, 1990)'
_diffrn_ambient_temperature 273(2)
_diffrn_measured_fraction_theta_full 0.979
_diffrn_measured_fraction_theta_max 0.979
_diffrn_measurement_device_type 'CCD area detector'
_diffrn_measurement_method 'phi and omega scans'
_diffrn_radiation_monochromator graphite
_diffrn_radiation_source 'fine-focus sealed tube'
_diffrn_radiation_type MoK\a
_diffrn_radiation_wavelength 0.71073
_diffrn_reflns_av_R_equivalents 0.0241
_diffrn_reflns_av_sigmaI/netI 0.0309
_diffrn_reflns_limit_h_max 6
_diffrn_reflns_limit_h_min -6
_diffrn_reflns_limit_k_max 17
_diffrn_reflns_limit_k_min -21
_diffrn_reflns_limit_l_max 21
_diffrn_reflns_limit_l_min -21
_diffrn_reflns_number 4900
_diffrn_reflns_theta_full 24.97
_diffrn_reflns_theta_max 24.97
_diffrn_reflns_theta_min 2.21
_exptl_absorpt_coefficient_mu 1.339
_exptl_absorpt_correction_T_max 0.9361
_exptl_absorpt_correction_T_min 0.8244
_exptl_absorpt_correction_type multi-scan
_exptl_absorpt_process_details 'blessing, Acta Cryst. 1995(A51) 33-38'
_exptl_crystal_density_diffrn 1.831
_exptl_crystal_density_method 'not measured'
_exptl_crystal_F_000 936
_exptl_crystal_size_max 0.15
_exptl_crystal_size_mid 0.10
_exptl_crystal_size_min 0.05
_refine_diff_density_max 0.840
_refine_diff_density_min -0.797
_refine_diff_density_rms 0.094
_refine_ls_abs_structure_details 'Flack H D (1983), Acta Cryst. A39, 876-881'
_refine_ls_abs_structure_Flack -0.03(14)
_refine_ls_extinction_method none
_refine_ls_goodness_of_fit_ref 1.034
_refine_ls_hydrogen_treatment constr
_refine_ls_matrix_type full
_refine_ls_number_parameters 130
_refine_ls_number_reflns 1510
_refine_ls_number_restraints 30
_refine_ls_restrained_S_all 1.052
_refine_ls_R_factor_all 0.0767
_refine_ls_R_factor_gt 0.0667
_refine_ls_shift/su_max 0.002
_refine_ls_shift/su_mean 0.000
_refine_ls_structure_factor_coef Fsqd
_refine_ls_weighting_details 'calc w=1/[\s^2^(Fo^2^)+(0.1066P)^2^+6.6176P] where P=(Fo^2^+2Fc^2^)/3'
_refine_ls_weighting_scheme calc
_refine_ls_wR_factor_gt 0.1843
_refine_ls_wR_factor_ref 0.1935
_reflns_number_gt 1263
_reflns_number_total 1510
_reflns_threshold_expression >2sigma(I)
_cod_data_source_file c3ce41224e.txt
_cod_data_source_block w1
_cod_original_cell_volume 1730.8(6)
_cod_original_sg_symbol_H-M C222(1)
_cod_database_code 7211102

loop_
_symmetry_equiv_pos_as_xyz
'x, y, z'
'-x, -y, z+1/2'
'-x, y, -z+1/2'
'x, -y, -z'
'x+1/2, y+1/2, z'
'-x+1/2, -y+1/2, z+1/2'
'-x+1/2, y+1/2, -z+1/2'
'x+1/2, -y+1/2, -z'

loop_
_atom_site_label
_atom_site_type_symbol
_atom_site_fract_x
_atom_site_fract_y
_atom_site_fract_z
_atom_site_U_iso_or_equiv
_atom_site_adp_type
_atom_site_occupancy
_atom_site_symmetry_multiplicity
_atom_site_calc_flag
_atom_site_refinement_flags
Ag1 Ag 1.0000 1.00158(7) 0.7500 0.0923(5) Uani 1 2 d S
O1 O 0.4915(15) 1.0000 1.0000 0.088(3) Uani 1 2 d S
N1 N 0.7891(19) 1.0533(5) 0.8381(5) 0.093(3) Uani 1 1 d .
C1 C 0.6280(19) 1.0743(5) 0.8786(5) 0.068(2) Uani 1 1 d .
C2 C 0.4327(16) 1.1022(5) 0.9249(4) 0.062(2) Uani 1 1 d .
C3 C 0.305(2) 1.1673(5) 0.9082(6) 0.079(3) Uani 1 1 d .
H3A H 0.3538 1.1946 0.8674 0.095 Uiso 1 1 calc R
C4 C 0.109(2) 1.1896(6) 0.9531(7) 0.084(3) Uani 1 1 d .
H4A H 0.0236 1.2328 0.9425 0.101 Uiso 1 1 calc R
C5 C 0.035(2) 1.1508(6) 1.0125(6) 0.086(3) Uani 1 1 d .
H5A H -0.0995 1.1675 1.0420 0.103 Uiso 1 1 calc R
C6 C 0.157(2) 1.0869(7) 1.0294(5) 0.082(3) Uani 1 1 d .
H6A H 0.1083 1.0608 1.0710 0.098 Uiso 1 1 calc R
C7 C 0.3533(17) 1.0613(5) 0.9837(4) 0.065(2) Uani 1 1 d .
O2 O 0.6859(14) 0.9183(4) 0.7099(4) 0.0867(11) Uani 1 1 d .
S1 S 0.5344(11) 0.8822(3) 0.7809(3) 0.0867(11) Uani 0.50 1 d P
O3 O 0.696(3) 0.8502(10) 0.8363(9) 0.0867(11) Uani 0.50 1 d P
C8 C 0.5000 0.8025(11) 0.7500 0.160(5) Uani 1 2 d SDU
F3 F 0.329(5) 0.7693(12) 0.7943(12) 0.158(6) Uani 0.50 1 d PDU
F1 F 0.326(4) 0.8098(11) 0.6866(10) 0.165(6) Uani 0.50 1 d PDU
F2 F 0.648(5) 0.7511(12) 0.7254(13) 0.160(6) Uani 0.50 1 d PDU

loop_
_atom_site_aniso_label
_atom_site_aniso_U_11
_atom_site_aniso_U_22
_atom_site_aniso_U_33
_atom_site_aniso_U_23
_atom_site_aniso_U_13
_atom_site_aniso_U_12
Ag1 0.0843(7) 0.1076(8) 0.0850(7) 0.000 0.0325(5) 0.000
O1 0.060(4) 0.108(7) 0.097(6) 0.035(6) 0.000 0.000
N1 0.091(6) 0.092(6) 0.095(6) -0.024(5) 0.050(5) -0.010(5)
C1 0.071(5) 0.066(5) 0.066(5) -0.001(4) 0.002(4) -0.015(4)
C2 0.054(5) 0.069(5) 0.062(4) -0.011(4) 0.002(4) -0.014(4)
C3 0.087(6) 0.066(5) 0.085(6) -0.009(5) 0.011(5) -0.013(5)
C4 0.077(6) 0.068(6) 0.109(8) -0.019(5) 0.013(6) 0.001(5)
C5 0.072(6) 0.094(7) 0.091(7) -0.028(5) 0.013(6) 0.003(6)
C6 0.072(6) 0.121(9) 0.052(4) -0.005(5) 0.013(4) -0.018(6)
C7 0.061(5) 0.083(6) 0.050(5) -0.004(4) 0.000(3) -0.011(4)
O2 0.074(2) 0.109(3) 0.0769(18) 0.0029(19) -0.018(2) -0.016(2)
S1 0.074(2) 0.109(3) 0.0769(18) 0.0029(19) -0.018(2) -0.016(2)
O3 0.074(2) 0.109(3) 0.0769(18) 0.0029(19) -0.018(2) -0.016(2)
C8 0.204(12) 0.095(8) 0.180(13) 0.000 0.007(10) 0.000
F3 0.204(12) 0.080(10) 0.191(14) 0.001(8) 0.014(10) -0.019(8)
F1 0.206(14) 0.110(9) 0.179(13) -0.007(8) -0.006(11) -0.007(8)
F2 0.211(13) 0.085(9) 0.185(15) 0.000(8) 0.010(10) 0.008(7)

loop_
_atom_type_symbol
_atom_type_description
_atom_type_scat_dispersion_real
_atom_type_scat_dispersion_imag
_atom_type_scat_source
C C 0.0033 0.0016 'International Tables Vol C Tables 4.2.6.8 and 6.1.1.4'
H H 0.0000 0.0000 'International Tables Vol C Tables 4.2.6.8 and 6.1.1.4'
N N 0.0061 0.0033 'International Tables Vol C Tables 4.2.6.8 and 6.1.1.4'
O O 0.0106 0.0060 'International Tables Vol C Tables 4.2.6.8 and 6.1.1.4'
F F 0.0171 0.0103 'International Tables Vol C Tables 4.2.6.8 and 6.1.1.4'
S S 0.1246 0.1234 'International Tables Vol C Tables 4.2.6.8 and 6.1.1.4'
Ag Ag -0.8971 1.1015 'International Tables Vol C Tables 4.2.6.8 and 6.1.1.4'

loop_
_geom_angle_atom_site_label_1
_geom_angle_atom_site_label_2
_geom_angle_atom_site_label_3
_geom_angle
_geom_angle_site_symmetry_1
_geom_angle_site_symmetry_3
N1 Ag1 N1 127.6(5) . 3_756
N1 Ag1 O2 99.8(3) . .
N1 Ag1 O2 114.1(4) 3_756 .
N1 Ag1 O2 114.1(3) . 3_756
N1 Ag1 O2 99.8(3) 3_756 3_756
O2 Ag1 O2 98.3(4) . 3_756
C7 O1 C7 117.2(9) 4_577 .
C1 N1 Ag1 165.1(9) . .
N1 C1 C2 177.4(11) . .
C7 C2 C1 118.6(9) . .
C7 C2 C3 120.0(8) . .
C1 C2 C3 121.2(8) . .
C4 C3 C2 118.5(10) . .
C4 C3 H3A 120.7 . .
C2 C3 H3A 120.7 . .
C5 C4 C3 121.8(11) . .
C5 C4 H4A 119.1 . .
C3 C4 H4A 119.1 . .
C4 C5 C6 120.4(9) . .
C4 C5 H5A 119.8 . .
C6 C5 H5A 119.8 . .
C7 C6 C5 119.5(9) . .
C7 C6 H6A 120.3 . .
C5 C6 H6A 120.3 . .
C2 C7 O1 117.8(7) . .
C2 C7 C6 119.7(9) . .
O1 C7 C6 122.1(8) . .
S1 O2 S1 45.0(4) 3_656 .
S1 O2 Ag1 151.6(6) 3_656 .
S1 O2 Ag1 110.5(4) . .
S1 S1 O2 82.0(6) 3_656 3_656
S1 S1 O3 147.7(9) 3_656 .
O2 S1 O3 128.0(9) 3_656 .
S1 S1 C8 68.2(3) 3_656 .
O2 S1 C8 114.4(5) 3_656 .
O3 S1 C8 86.1(8) . .
S1 S1 F1 118.7(7) 3_656 3_656
O2 S1 F1 138.2(10) 3_656 3_656
O3 S1 F1 31.8(8) . 3_656
C8 S1 F1 54.3(7) . 3_656
S1 S1 O2 53.1(5) 3_656 .
O2 S1 O2 107.6(7) 3_656 .
O3 S1 O2 116.0(7) . .
C8 S1 O2 98.8(4) . .
F1 S1 O2 113.8(9) 3_656 .
F1 O3 S1 86.8(18) 3_656 .
F2 C8 F2 86(2) 3_656 .
F2 C8 F3 22.0(17) 3_656 .
F2 C8 F3 105.2(16) . .
F2 C8 F3 105.2(16) 3_656 3_656
F2 C8 F3 22.0(17) . 3_656
F3 C8 F3 126(3) . 3_656
F2 C8 F1 99.2(14) 3_656 3_656
F2 C8 F1 88.6(18) . 3_656
F3 C8 F1 88.6(14) . 3_656
F3 C8 F1 96.2(14) 3_656 3_656
F2 C8 F1 88.6(18) 3_656 .
F2 C8 F1 99.2(14) . .
F3 C8 F1 96.2(14) . .
F3 C8 F1 88.6(14) 3_656 .
F1 C8 F1 169(2) 3_656 .
F2 C8 S1 128.5(11) 3_656 .
F2 C8 S1 137.2(14) . .
F3 C8 S1 106.6(12) . .
F3 C8 S1 124.1(15) 3_656 .
F1 C8 S1 64.4(10) 3_656 .
F1 C8 S1 105.1(13) . .
F2 C8 S1 137.2(13) 3_656 3_656
F2 C8 S1 128.5(11) . 3_656
F3 C8 S1 124.1(14) . 3_656
F3 C8 S1 106.6(12) 3_656 3_656
F1 C8 S1 105.1(13) 3_656 3_656
F1 C8 S1 64.4(10) . 3_656
S1 C8 S1 43.6(6) . 3_656
F2 F3 C8 74(3) 3_656 .
O3 F1 C8 122(2) 3_656 .
O3 F1 S1 61.4(16) 3_656 3_656
C8 F1 S1 61.2(11) . 3_656
F3 F2 C8 84(3) 3_656 .

loop_
_geom_bond_atom_site_label_1
_geom_bond_atom_site_label_2
_geom_bond_distance
_geom_bond_site_symmetry_2
Ag1 N1 2.158(7) .
Ag1 N1 2.158(8) 3_756
Ag1 O2 2.350(7) .
Ag1 O2 2.350(7) 3_756
O1 C7 1.370(10) 4_577
O1 C7 1.370(10) .
N1 C1 1.176(12) .
C1 C2 1.411(13) .
C2 C7 1.370(12) .
C2 C3 1.402(14) .
C3 C4 1.367(15) .
C3 H3A 0.9300 .
C4 C5 1.349(16) .
C4 H4A 0.9300 .
C5 C6 1.372(16) .
C5 H5A 0.9300 .
C6 C7 1.394(13) .
C6 H6A 0.9300 .
O2 S1 1.330(10) 3_656
O2 S1 1.647(10) .
S1 S1 1.176(10) 3_656
S1 O2 1.330(10) 3_656
S1 O3 1.433(16) .
S1 C8 1.583(19) .
S1 F1 1.63(2) 3_656
O3 F1 0.86(2) 3_656
C8 F2 1.298(17) 3_656
C8 F2 1.298(17) .
C8 F3 1.342(17) .
C8 F3 1.342(17) 3_656
C8 F1 1.468(16) 3_656
C8 F1 1.468(16) .
C8 S1 1.583(19) 3_656
F3 F2 0.50(4) 3_656
F1 O3 0.86(2) 3_656
F1 S1 1.63(2) 3_656
F2 F3 0.50(4) 3_656
